data_7012488
loop_
_publ_author_name
'Leung, Wing-Por'
'Hou, Henry L.'
'Cheng, Hui'
'Yang, Qing-Chuan'
'Li, Hung-Wing'
'Mak, Thomas C. W.'

_publ_section_title
;
 Synthesis and structural characterisation of low-valent Group 14 metal
 complexes containing tridentate 2,6-pyridyl-bridged bis(1-azaallyl)
 ligands
;
_journal_issue 8
_journal_name_full 'Dalton Transactions'
_journal_page_first 1505
_journal_paper_doi 10.1039/b211305h
_journal_year 2003
_chemical_formula_sum 'C27 H33 N3 Pb Si2'
_chemical_formula_weight 662.93
_chemical_name_systematic
; 
? 
;
_space_group_IT_number 2
_symmetry_cell_setting triclinic
_symmetry_space_group_name_Hall '-P 1'
_symmetry_space_group_name_H-M 'P -1'
_atom_sites_solution_hydrogens geom
_atom_sites_solution_primary direct
_atom_sites_solution_secondary difmap
_audit_creation_method SHELXL-97
_cell_angle_alpha 84.487(2)
_cell_angle_beta 83.495(3)
_cell_angle_gamma 87.398(3)
_cell_formula_units_Z 2
_cell_length_a 8.5695(12)
_cell_length_b 11.7207(16)
_cell_length_c 13.8504(19)
_cell_measurement_temperature 293(2)
_cell_volume 1375.0(3)
_computing_cell_refinement 'BRUKER SMART CCD DIFFRACTOMETER'
_computing_data_collection 'BRUKER SMART CCD DIFFRACTOMETER'
_computing_data_reduction 'BRUKER SMART CCD DIFFRACTOMETER'
_computing_molecular_graphics 'SIEMENS SHELXTL'
_computing_publication_material 'SIEMENS SHELXTL'
_computing_structure_refinement 'SHELXL-97 (Sheldrick, 1997)'
_computing_structure_solution 'SHELXS-97 (Sheldrick, 1990)'
_diffrn_ambient_temperature 293(2)
_diffrn_measured_fraction_theta_full 0.971
_diffrn_measured_fraction_theta_max 0.971
_diffrn_measurement_device_type 'BRUKER SMART CCD DIFFRACTOMETER'
_diffrn_measurement_method 'OMEGA SCAN'
_diffrn_radiation_monochromator graphite
_diffrn_radiation_source 'fine-focus sealed tube'
_diffrn_radiation_type MoK\a
_diffrn_radiation_wavelength 0.71073
_diffrn_reflns_av_R_equivalents 0.0161
_diffrn_reflns_av_sigmaI/netI 0.0305
_diffrn_reflns_limit_h_max 9
_diffrn_reflns_limit_h_min -11
_diffrn_reflns_limit_k_max 15
_diffrn_reflns_limit_k_min -15
_diffrn_reflns_limit_l_max 18
_diffrn_reflns_limit_l_min -16
_diffrn_reflns_number 9250
_diffrn_reflns_theta_full 28.02
_diffrn_reflns_theta_max 28.02
_diffrn_reflns_theta_min 1.75
_exptl_absorpt_coefficient_mu 6.242
_exptl_absorpt_correction_T_max 1.000
_exptl_absorpt_correction_T_min 0.5795
_exptl_absorpt_correction_type SADABS
_exptl_crystal_density_diffrn 1.601
_exptl_crystal_density_method 'not measured'
_exptl_crystal_F_000 652
_exptl_crystal_size_max 0.53
_exptl_crystal_size_mid 0.48
_exptl_crystal_size_min 0.45
_refine_diff_density_max 1.279
_refine_diff_density_min -1.078
_refine_diff_density_rms 0.093
_refine_ls_extinction_coef 0.0027(3)
_refine_ls_extinction_expression Fc^*^=kFc[1+0.001xFc^2^\l^3^/sin(2\q)]^-1/4^
_refine_ls_extinction_method SHELXL
_refine_ls_goodness_of_fit_ref 0.993
_refine_ls_hydrogen_treatment mixed
_refine_ls_matrix_type full
_refine_ls_number_parameters 299
_refine_ls_number_reflns 6468
_refine_ls_number_restraints 0
_refine_ls_restrained_S_all 0.993
_refine_ls_R_factor_all 0.0291
_refine_ls_R_factor_gt 0.0246
_refine_ls_shift/su_max 0.001
_refine_ls_shift/su_mean 0.000
_refine_ls_structure_factor_coef Fsqd
_refine_ls_weighting_details 'calc w=1/[\s^2^(Fo^2^)+(0.0351P)^2^+0.0000P] where P=(Fo^2^+2Fc^2^)/3'
_refine_ls_weighting_scheme calc
_refine_ls_wR_factor_gt 0.0578
_refine_ls_wR_factor_ref 0.0588
_reflns_number_gt 5799
_reflns_number_total 6468
_reflns_threshold_expression >2sigma(I)
_cod_data_source_file b211305h.txt
_cod_data_source_block p-1
_cod_depositor_comments
;
The following automatic conversions were performed:
'_symmetry_cell_setting' value 'TRICLINIC' changed to 'triclinic'
according to '/home/saulius/struct/CIF-dictionaries/cif_core.dic'
dictionary named 'cif_core.dic' version 2.4.1 from 2010-06-29.

Automatic conversion script
Id: cif_fix_enum 1527 2010-12-29 10:47:43Z saulius 
;
_cod_original_sg_symbol_H-M P-1
_cod_database_code 7012488

loop_
_symmetry_equiv_pos_as_xyz
'x, y, z'
'-x, -y, -z'

loop_
_atom_site_label
_atom_site_type_symbol
_atom_site_fract_x
_atom_site_fract_y
_atom_site_fract_z
_atom_site_U_iso_or_equiv
_atom_site_adp_type
_atom_site_occupancy
_atom_site_symmetry_multiplicity
_atom_site_calc_flag
_atom_site_refinement_flags
_atom_site_disorder_assembly
_atom_site_disorder_group
Pb1 Pb -0.039011(14) 0.024371(10) 0.144754(8) 0.03144(5) Uani 1 1 d . . .
Si1 Si 0.33773(12) 0.12058(9) 0.20500(8) 0.0407(2) Uani 1 1 d . . .
Si2 Si 0.09034(11) -0.23867(8) 0.23898(7) 0.0349(2) Uani 1 1 d . . .
N1 N -0.1381(3) 0.1399(2) 0.26621(19) 0.0320(6) Uani 1 1 d . . .
N2 N 0.1689(3) 0.1361(2) 0.1473(2) 0.0356(6) Uani 1 1 d . . .
N3 N -0.0310(3) -0.1201(2) 0.26890(19) 0.0329(6) Uani 1 1 d . . .
C1 C -0.2175(4) 0.1001(3) 0.3518(2) 0.0337(7) Uani 1 1 d . . .
C2 C -0.2961(5) 0.1781(3) 0.4130(3) 0.0434(8) Uani 1 1 d . . .
H2A H -0.3524 0.1521 0.4717 0.052 Uiso 1 1 calc R . .
C3 C -0.2885(5) 0.2940(3) 0.3845(3) 0.0460(9) Uani 1 1 d . . .
H3A H -0.3418 0.3464 0.4239 0.055 Uiso 1 1 calc R . .
C4 C -0.2026(4) 0.3328(3) 0.2983(3) 0.0429(8) Uani 1 1 d . . .
H4A H -0.1965 0.4110 0.2796 0.051 Uiso 1 1 calc R . .
C5 C -0.1254(4) 0.2534(3) 0.2397(3) 0.0337(7) Uani 1 1 d . . .
C6 C -0.0279(4) 0.2921(3) 0.1498(3) 0.0381(8) Uani 1 1 d . . .
H6A H -0.0647 0.3564 0.1132 0.046 Uiso 1 1 calc R . .
C7 C 0.1109(4) 0.2433(3) 0.1147(2) 0.0328(7) Uani 1 1 d . . .
C8 C 0.2075(4) 0.3073(3) 0.0310(3) 0.0370(7) Uani 1 1 d . . .
C9 C 0.2157(5) 0.4277(3) 0.0220(3) 0.0492(9) Uani 1 1 d . . .
H9A H 0.1564 0.4704 0.0672 0.059 Uiso 1 1 calc R . .
C10 C 0.3107(5) 0.4823(4) -0.0529(3) 0.0575(11) Uani 1 1 d . . .
H10A H 0.3166 0.5617 -0.0573 0.069 Uiso 1 1 calc R . .
C11 C 0.3971(5) 0.4216(4) -0.1213(3) 0.0602(12) Uani 1 1 d . . .
H11A H 0.4611 0.4595 -0.1719 0.072 Uiso 1 1 calc R . .
C12 C 0.3885(5) 0.3040(4) -0.1145(3) 0.0587(11) Uani 1 1 d . . .
H12A H 0.4463 0.2628 -0.1613 0.070 Uiso 1 1 calc R . .
C13 C 0.2946(4) 0.2460(3) -0.0388(3) 0.0447(8) Uani 1 1 d . . .
H13A H 0.2901 0.1666 -0.0348 0.054 Uiso 1 1 calc R . .
C14 C -0.2222(4) -0.0204(3) 0.3819(2) 0.0368(7) Uani 1 1 d . . .
H14A H -0.2972 -0.0391 0.4343 0.044 Uiso 1 1 calc R . .
C15 C -0.1372(4) -0.1139(3) 0.3482(2) 0.0325(7) Uani 1 1 d . . .
C16 C -0.1761(4) -0.2239(3) 0.4104(2) 0.0352(7) Uani 1 1 d . . .
C17 C -0.3039(5) -0.2849(3) 0.3946(3) 0.0502(9) Uani 1 1 d . . .
H17A H -0.3654 -0.2575 0.3456 0.060 Uiso 1 1 calc R . .
C18 C -0.3410(6) -0.3855(4) 0.4503(4) 0.0635(12) Uani 1 1 d . . .
H18A H -0.4268 -0.4258 0.4385 0.076 Uiso 1 1 calc R . .
C19 C -0.2526(6) -0.4261(4) 0.5225(4) 0.0699(14) Uani 1 1 d . . .
H19A H -0.2768 -0.4947 0.5596 0.084 Uiso 1 1 calc R . .
C20 C -0.1271(6) -0.3651(4) 0.5406(3) 0.0641(12) Uani 1 1 d . . .
H20A H -0.0679 -0.3918 0.5909 0.077 Uiso 1 1 calc R . .
C21 C -0.0888(5) -0.2652(3) 0.4847(3) 0.0459(9) Uani 1 1 d . . .
H21A H -0.0032 -0.2250 0.4970 0.055 Uiso 1 1 calc R . .
C22 C 0.4858(5) 0.0192(5) 0.1478(4) 0.0829(18) Uani 1 1 d . . .
H22A H 0.5131 0.0458 0.0806 0.124 Uiso 1 1 calc R . .
H22B H 0.4425 -0.0555 0.1519 0.124 Uiso 1 1 calc R . .
H22C H 0.5781 0.0148 0.1815 0.124 Uiso 1 1 calc R . .
C23 C 0.2897(6) 0.0638(4) 0.3340(3) 0.0664(13) Uani 1 1 d . . .
H23A H 0.2143 0.1148 0.3661 0.100 Uiso 1 1 calc R . .
H23B H 0.3835 0.0580 0.3663 0.100 Uiso 1 1 calc R . .
H23C H 0.2464 -0.0106 0.3365 0.100 Uiso 1 1 calc R . .
C24 C 0.4297(7) 0.2595(5) 0.2029(5) 0.097(2) Uani 1 1 d . . .
H24A H 0.3553 0.3133 0.2320 0.146 Uiso 1 1 calc R . .
H24B H 0.4625 0.2875 0.1366 0.146 Uiso 1 1 calc R . .
H24C H 0.5195 0.2502 0.2390 0.146 Uiso 1 1 calc R . .
C25 C -0.0048(5) -0.3799(3) 0.2473(3) 0.0556(11) Uani 1 1 d . . .
H25A H -0.0924 -0.3731 0.2094 0.083 Uiso 1 1 calc R . .
H25B H -0.0408 -0.4028 0.3142 0.083 Uiso 1 1 calc R . .
H25C H 0.0700 -0.4363 0.2225 0.083 Uiso 1 1 calc R . .
C26 C 0.1702(5) -0.2100(4) 0.1089(3) 0.0533(10) Uani 1 1 d . . .
H26A H 0.0850 -0.1996 0.0691 0.080 Uiso 1 1 calc R . .
H26B H 0.2367 -0.2737 0.0894 0.080 Uiso 1 1 calc R . .
H26C H 0.2301 -0.1418 0.1010 0.080 Uiso 1 1 calc R . .
C27 C 0.2589(5) -0.2587(4) 0.3140(3) 0.0530(10) Uani 1 1 d . . .
H27A H 0.3110 -0.1875 0.3117 0.080 Uiso 1 1 calc R . .
H27B H 0.3316 -0.3160 0.2885 0.080 Uiso 1 1 calc R . .
H27C H 0.2208 -0.2829 0.3803 0.080 Uiso 1 1 calc R . .

loop_
_atom_site_aniso_label
_atom_site_aniso_U_11
_atom_site_aniso_U_22
_atom_site_aniso_U_33
_atom_site_aniso_U_23
_atom_site_aniso_U_13
_atom_site_aniso_U_12
Pb1 0.03564(8) 0.03058(7) 0.02724(7) -0.00022(4) -0.00159(5) -0.00170(5)
Si1 0.0379(5) 0.0434(5) 0.0402(5) 0.0034(4) -0.0076(4) -0.0015(4)
Si2 0.0383(5) 0.0301(4) 0.0349(5) -0.0018(4) 0.0002(4) 0.0014(4)
N1 0.0317(14) 0.0307(13) 0.0326(14) -0.0036(11) 0.0011(11) 0.0005(11)
N2 0.0298(14) 0.0312(14) 0.0422(16) 0.0078(12) 0.0012(12) 0.0005(11)
N3 0.0353(15) 0.0304(14) 0.0311(14) 0.0005(11) 0.0018(11) -0.0010(11)
C1 0.0314(17) 0.0359(17) 0.0337(17) -0.0038(13) -0.0026(13) -0.0008(14)
C2 0.048(2) 0.046(2) 0.0342(18) -0.0062(15) 0.0048(16) 0.0019(17)
C3 0.050(2) 0.0395(19) 0.048(2) -0.0180(17) 0.0016(17) 0.0059(17)
C4 0.045(2) 0.0305(17) 0.054(2) -0.0082(16) -0.0052(17) -0.0003(15)
C5 0.0293(16) 0.0315(16) 0.0405(18) -0.0016(14) -0.0058(14) -0.0002(13)
C6 0.0395(19) 0.0295(16) 0.0421(19) 0.0055(14) 0.0001(15) 0.0014(14)
C7 0.0340(17) 0.0310(16) 0.0324(16) 0.0031(13) -0.0034(13) -0.0023(13)
C8 0.0328(17) 0.0372(18) 0.0385(18) 0.0089(14) -0.0016(14) -0.0048(14)
C9 0.050(2) 0.0358(19) 0.057(2) 0.0053(17) 0.0059(19) -0.0037(17)
C10 0.055(3) 0.043(2) 0.069(3) 0.018(2) 0.000(2) -0.0092(19)
C11 0.047(2) 0.066(3) 0.059(3) 0.025(2) 0.005(2) -0.007(2)
C12 0.054(3) 0.070(3) 0.044(2) 0.010(2) 0.0119(19) 0.008(2)
C13 0.044(2) 0.043(2) 0.044(2) 0.0036(16) 0.0037(16) 0.0014(16)
C14 0.0403(19) 0.0348(17) 0.0324(17) 0.0013(13) 0.0062(14) -0.0032(15)
C15 0.0349(17) 0.0318(16) 0.0300(16) 0.0015(13) -0.0026(13) -0.0038(13)
C16 0.0381(18) 0.0305(16) 0.0333(17) 0.0011(13) 0.0068(14) 0.0009(14)
C17 0.045(2) 0.047(2) 0.056(2) 0.0079(18) -0.0041(18) -0.0064(18)
C18 0.058(3) 0.049(2) 0.080(3) 0.005(2) 0.007(2) -0.021(2)
C19 0.081(3) 0.043(2) 0.076(3) 0.023(2) 0.012(3) -0.011(2)
C20 0.083(3) 0.054(3) 0.050(3) 0.017(2) -0.006(2) 0.005(2)
C21 0.054(2) 0.042(2) 0.040(2) 0.0039(16) -0.0039(17) -0.0012(17)
C22 0.049(3) 0.117(5) 0.082(4) -0.019(4) -0.009(3) 0.028(3)
C23 0.085(4) 0.069(3) 0.045(2) 0.006(2) -0.015(2) -0.005(3)
C24 0.107(5) 0.078(4) 0.116(5) 0.033(3) -0.070(4) -0.047(3)
C25 0.063(3) 0.036(2) 0.068(3) -0.0103(19) 0.001(2) -0.0072(19)
C26 0.059(3) 0.055(2) 0.042(2) -0.0017(18) 0.0059(18) 0.012(2)
C27 0.045(2) 0.060(3) 0.052(2) -0.0032(19) -0.0011(18) 0.0104(19)

loop_
_atom_type_symbol
_atom_type_description
_atom_type_scat_dispersion_real
_atom_type_scat_dispersion_imag
_atom_type_scat_source
C C 0.0033 0.0016 'International Tables Vol C Tables 4.2.6.8 and 6.1.1.4'
H H 0.0000 0.0000 'International Tables Vol C Tables 4.2.6.8 and 6.1.1.4'
N N 0.0061 0.0033 'International Tables Vol C Tables 4.2.6.8 and 6.1.1.4'
Si Si 0.0817 0.0704 'International Tables Vol C Tables 4.2.6.8 and 6.1.1.4'
Pb Pb -3.3944 10.1111 'International Tables Vol C Tables 4.2.6.8 and 6.1.1.4'

loop_
_geom_angle_atom_site_label_1
_geom_angle_atom_site_label_2
_geom_angle_atom_site_label_3
_geom_angle
_geom_angle_site_symmetry_1
_geom_angle_site_symmetry_3
_geom_angle_publ_flag
N2 Pb1 N3 108.04(10) . . ?
N2 Pb1 N1 79.81(10) . . ?
N3 Pb1 N1 85.62(9) . . ?
N2 Si1 C24 110.6(2) . . ?
N2 Si1 C23 109.89(19) . . ?
C24 Si1 C23 108.3(3) . . ?
N2 Si1 C22 112.67(19) . . ?
C24 Si1 C22 108.0(3) . . ?
C23 Si1 C22 107.2(2) . . ?
N3 Si2 C26 106.91(16) . . ?
N3 Si2 C27 111.95(16) . . ?
C26 Si2 C27 108.3(2) . . ?
N3 Si2 C25 116.94(17) . . ?
C26 Si2 C25 105.4(2) . . ?
C27 Si2 C25 106.9(2) . . ?
C1 N1 C5 121.8(3) . . ?
C1 N1 Pb1 124.0(2) . . ?
C5 N1 Pb1 113.9(2) . . ?
C7 N2 Si1 121.2(2) . . ?
C7 N2 Pb1 102.4(2) . . ?
Si1 N2 Pb1 133.83(15) . . ?
C15 N3 Si2 126.9(2) . . ?
C15 N3 Pb1 117.5(2) . . ?
Si2 N3 Pb1 114.43(13) . . ?
N1 C1 C2 119.5(3) . . ?
N1 C1 C14 121.3(3) . . ?
C2 C1 C14 119.2(3) . . ?
C3 C2 C1 119.0(3) . . ?
C4 C3 C2 120.6(3) . . ?
C3 C4 C5 119.0(3) . . ?
N1 C5 C4 120.1(3) . . ?
N1 C5 C6 119.7(3) . . ?
C4 C5 C6 120.2(3) . . ?
C7 C6 C5 126.3(3) . . ?
C6 C7 N2 125.1(3) . . ?
C6 C7 C8 118.2(3) . . ?
N2 C7 C8 116.7(3) . . ?
C13 C8 C9 118.6(3) . . ?
C13 C8 C7 119.2(3) . . ?
C9 C8 C7 122.2(3) . . ?
C10 C9 C8 120.3(4) . . ?
C11 C10 C9 120.9(4) . . ?
C10 C11 C12 119.5(4) . . ?
C11 C12 C13 121.0(4) . . ?
C8 C13 C12 119.7(4) . . ?
C15 C14 C1 132.5(3) . . ?
N3 C15 C14 129.8(3) . . ?
N3 C15 C16 117.7(3) . . ?
C14 C15 C16 112.5(3) . . ?
C21 C16 C17 118.4(3) . . ?
C21 C16 C15 121.7(3) . . ?
C17 C16 C15 119.9(3) . . ?
C18 C17 C16 120.8(4) . . ?
C19 C18 C17 120.2(4) . . ?
C18 C19 C20 119.7(4) . . ?
C21 C20 C19 120.3(4) . . ?
C20 C21 C16 120.6(4) . . ?

loop_
_geom_bond_atom_site_label_1
_geom_bond_atom_site_label_2
_geom_bond_distance
_geom_bond_site_symmetry_2
_geom_bond_publ_flag
Pb1 N2 2.264(3) . ?
Pb1 N3 2.299(3) . ?
Pb1 N1 2.322(3) . ?
Si1 N2 1.725(3) . ?
Si1 C24 1.837(5) . ?
Si1 C23 1.853(5) . ?
Si1 C22 1.862(5) . ?
Si2 N3 1.751(3) . ?
Si2 C26 1.858(4) . ?
Si2 C27 1.866(4) . ?
Si2 C25 1.866(4) . ?
N1 C1 1.351(4) . ?
N1 C5 1.352(4) . ?
N2 C7 1.383(4) . ?
N3 C15 1.350(4) . ?
C1 C2 1.403(5) . ?
C1 C14 1.436(5) . ?
C2 C3 1.380(5) . ?
C3 C4 1.379(5) . ?
C4 C5 1.390(5) . ?
C5 C6 1.465(5) . ?
C6 C7 1.356(5) . ?
C7 C8 1.504(4) . ?
C8 C13 1.388(5) . ?
C8 C9 1.410(5) . ?
C9 C10 1.370(5) . ?
C10 C11 1.369(6) . ?
C11 C12 1.377(6) . ?
C12 C13 1.390(5) . ?
C14 C15 1.377(5) . ?
C15 C16 1.510(4) . ?
C16 C21 1.377(5) . ?
C16 C17 1.383(5) . ?
C17 C18 1.375(6) . ?
C18 C19 1.360(7) . ?
C19 C20 1.377(7) . ?
C20 C21 1.372(6) . ?
